data_9005242
loop_
_publ_author_name
'Passaglia, E.'
'Artioli, G.'
'Gualtieri, A.'
'Carnevali, R.'

_publ_section_title
;
 Diagenetic mordenite from Ponza, Italy
;
_journal_name_full 'European Journal of Mineralogy'
_journal_page_first 429
_journal_page_last 438
_journal_volume 7
_journal_year 1995
_chemical_compound_source 'Ponza, Italy'
_chemical_formula_sum 'Al2.04 Ca0.4 H22 K0.66 Na0.56 O30.94 Si9.96'
_chemical_name_mineral Mordenite
_space_group_IT_number 63
_symmetry_space_group_name_Hall '-C 2c 2'
_symmetry_space_group_name_H-M 'C m c m'
_cell_angle_alpha 90
_cell_angle_beta 90
_cell_angle_gamma 90
_cell_formula_units_Z 4
_cell_length_a 18.109
_cell_length_b 20.485
_cell_length_c 7.523
_cell_volume 2790.754
_database_code_amcsd 0006588
_exptl_crystal_density_diffrn 2.158
_cod_original_cell_volume 2790.753
_cod_original_formula_sum 'K.66 Na.56 Ca.4 (Si9.96 Al2.04) O30.94 H22'
_cod_database_code 9005242

loop_
_space_group_symop_operation_xyz
x,y,z
1/2+x,1/2+y,z
x,-y,1/2+z
1/2+x,1/2-y,1/2+z
-x,y,1/2-z
1/2-x,1/2+y,1/2-z
-x,y,z
1/2-x,1/2+y,z
x,-y,-z
1/2+x,1/2-y,-z
x,y,1/2-z
1/2+x,1/2+y,1/2-z
-x,-y,1/2+z
1/2-x,1/2-y,1/2+z
-x,-y,-z
1/2-x,1/2-y,-z

loop_
_atom_site_label
_atom_site_fract_x
_atom_site_fract_y
_atom_site_fract_z
_atom_site_occupancy
_atom_site_U_iso_or_equiv
_atom_site_type_symbol
_atom_site_attached_hydrogens
KA 0.00000 0.50800 0.07700 0.33000 0.03000 K 0
NaA 0.00000 0.50800 0.07700 0.28000 0.03000 Na 0
CaF 0.00000 0.47900 0.25000 0.40000 0.02300 Ca 0
SiT1 0.19000 0.42800 0.54300 0.83000 0.04900 Si 0
AlT1 0.19000 0.42800 0.54300 0.17000 0.04900 Al 0
SiT2 0.19900 0.18700 0.54200 0.83000 0.03000 Si 0
AlT2 0.19900 0.18700 0.54200 0.17000 0.03000 Al 0
SiT3 0.07900 0.38700 0.25000 0.83000 0.02600 Si 0
AlT3 0.07900 0.38700 0.25000 0.17000 0.02600 Al 0
SiT4 0.09000 0.23200 0.25000 0.83000 0.05000 Si 0
AlT4 0.09000 0.23200 0.25000 0.17000 0.05000 Al 0
O1 0.12800 0.39000 0.42800 1.00000 0.03100 O 0
O2 0.13000 0.19200 0.40700 1.00000 0.01000 O 0
O3 0.25800 0.37700 0.52400 1.00000 0.02900 O 0
O4 0.10100 0.31100 0.25000 1.00000 0.03800 O 0
O5 0.18600 0.20100 0.75000 1.00000 0.03400 O 0
O6 0.16500 0.42100 0.75000 1.00000 0.07900 O 0
O7 0.22300 0.50000 0.50000 1.00000 0.01700 O 0
O8 0.25000 0.25000 0.50000 1.00000 0.04500 O 0
O9 0.00000 0.42300 0.25000 1.00000 0.02000 O 0
O10 0.00000 0.23500 0.25000 1.00000 0.04500 O 0
Wat1 0.00000 0.02100 0.25000 0.46000 0.04500 O 2
Wat2 0.30000 0.25300 0.03200 0.55000 0.04500 O 2
Wat3 0.50000 0.44700 0.00000 0.63000 0.04500 O 2
Wat4 0.47800 0.08200 0.25000 0.53000 0.04500 O 2
Wat5 0.40800 0.53100 0.25000 0.98000 0.04500 O 2

loop_
_cod_changelog_entry_id
_cod_changelog_entry_author
_cod_changelog_entry_date
_cod_changelog_entry_text
1
;cod-tools version 3.8.0
Id: cif_guess_AMCSD_atom_types 9581 2023-05-17 12:35:41Z saulius
;
2023-05-18T11:39:07+03:00
;Derived atom types and hydrogen counts
from atom names that follow the AMCSD naming convention
(Wat == water, O-H == hydroxyl).
;

loop_
_cod_related_entry_id
_cod_related_entry_database
_cod_related_entry_code
1 AMCSD 0006588
